data_2001798
loop_
_publ_author_name
'Swarts, J. C.'
'Vosloo, T. G.'
'Leipoldt, J. G.'
'Lamprecht, G. J.'

_publ_section_title
;Structure of
 (\h^4^-1,5-cyclooctadiene)(1-ferrocenyl-1,3-butanedionato-\k^2^<i>O</i>,<i>O</i>')rhodium(I)
;
_journal_issue 4
_journal_name_full 'Acta Crystallographica Section C'
_journal_page_first 760
_journal_page_last 763
_journal_paper_doi 10.1107/S0108270192009569
_journal_volume 49
_journal_year 1993
_chemical_formula_sum 'C22 H25 Fe O2 Rh'
_chemical_formula_weight 480.2
_space_group_IT_number 2
_space_group_name_Hall '-P 1'
_space_group_name_H-M_alt 'P -1'
_symmetry_cell_setting triclinic
_symmetry_space_group_name_Hall '-P 1'
_symmetry_space_group_name_H-M 'P -1'
_cell_angle_alpha 70.621(8)
_cell_angle_beta 68.538(8)
_cell_angle_gamma 66.049(7)
_cell_formula_units_Z 4
_cell_length_a 11.6580(10)
_cell_length_b 13.0010(10)
_cell_length_c 15.251(2)
_cell_volume 1919.8(4)
_diffrn_radiation_type Mo
_diffrn_radiation_wavelength 0.71073
_exptl_absorpt_coefficient_mu 1.615
_exptl_crystal_density_diffrn 1.66
_exptl_crystal_density_meas 1.63
_exptl_crystal_F_000 976
_cod_data_source_file li9126.cif
_cod_data_source_block li9126_structure_1_of_1
_cod_original_cell_volume 1919.8(3)
_cod_original_formula_sum 'C22 H25 Fe1 O2 Rh1'
_cod_database_code 2001798

loop_
_space_group_symop_id
_space_group_symop_operation_xyz
1 x,y,z
2 -x,-y,-z

loop_
_atom_site_label
_atom_site_fract_x
_atom_site_fract_y
_atom_site_fract_z
_atom_site_U_iso_or_equiv
Rh(1) .49711(3) .48336(3) .79199(2) .03120(10)
Rh(2) .09967(3) .03739(3) .12093(3) .03490(10)
Fe(1) .31870(7) .20321(6) .66608(5) .03700(10)
Fe(2) -.07262(7) .23861(6) .42264(5) .04090(10)
O(12) .4094(3) .4086(3) .9266(2) .0380(10)
O(22) .0422(3) .2037(3) .0450(2) .0410(10)
O(11) .4180(3) .4193(3) .7293(2) .0390(10)
O(21) -.0326(4) .0819(3) .2450(2) .0490(10)
C(102) .2997(4) .3264(4) .8772(3) .0340(10)
C(111) .2738(4) .3459(4) .7177(3) .0340(10)
C(201) -.1012(5) .1849(4) .2538(3) .0380(10)
C(103) .3369(4) .3476(3) .9443(3) .0330(10)
C(211) -.1642(5) .1988(4) .3544(3) .0400(10)
C(12) .5488(5) .6000(5) .6596(3) .0450(10)
C(203) -.0507(5) .2848(4) .0810(3) .0390(10)
C(101) .3367(4) .3650(3) .7766(3) .0330(10)
C(11) .6507(5) .4950(5) .6655(3) .0430(10)
C(112) .1637(5) .3052(4) .7517(3) .0390(10)
C(113) .1318(5) .3086(4) .6686(4) .0450(10)
C(15) .5000(5) .6069(4) .8518(3) .0440(10)
C(16) .6151(5) .5138(4) .8522(3) .0400(10)
C(22) .1017(6) -.1349(4) .1777(4) .0560(10)
C(212) -.2453(5) .3022(5) .3884(4) .0490(10)
C(202) -.1198(5) .2815(4) .1778(3) .0430(10)
C(115) .3087(5) .3731(4) .6139(3) .0420(10)
C(17) .7463(5) .5171(5) .7799(4) .0480(10)
C(114) .2202(5) .3493(4) .5841(4) .0470(10)
C(214) -.1996(6) .1552(6) .5192(4) .0570(10)
C(215) -.1359(5) .1076(5) .4355(4) .0480(10)
C(26) .2841(5) .0010(5) .0194(4) .0560(10)
C(19) .2870(5) .2985(5) 1.0507(3) .0450(10)
C(25) .1987(5) -.0197(5) -.0102(4) .0540(10)
C(222) .0921(6) .2634(6) .3223(5) .065(2)
C(213) -.2674(6) .2726(6) .4913(4) .0590(10)
C(21) .1914(6) -.1195(5) .2071(4) .0600(10)
C(18) .7731(5) .4705(5) .6927(4) .0490(10)
C(14) .4844(6) .7212(5) .7804(4) .0580(10)
C(29) -.0882(6) .3963(4) .0088(4) .0550(10)
C(223) .1252(6) .1762(6) .4033(5) .065(2)
C(13) .5490(6) .7085(5) .6741(4) .0580(10)
C(123) .4897(7) .1060(6) .5872(5) .069(2)
C(122) .4958(7) .0869(6) .6801(6) .074(2)
C(221) .0078(6) .3658(6) .3573(6) .071(2)
C(24) .1989(8) -.1399(7) -.0005(6) .090(2)
C(121) .3968(10) .0454(6) .7457(5) .095(2)
C(225) -.0085(7) .3406(7) .4577(6) .078(2)
C(23) .1361(8) -.1948(5) .0969(5) .074(2)
C(224) .0628(7) .2236(7) .4863(6) .074(2)
C(124) .3881(8) .0778(6) .5902(6) .082(2)
C(28) .3370(7) -.1602(7) .1636(6) .088(2)
C(125) .3260(8) .0383(6) .6880(10) .116(3)
C(27) .3849(7) -.0883(8) .0699(8) .109(3)
H(131) .6485(6) .7070(5) .6541(4) ?
H(132) .4961(6) .7814(5) .6284(4) ?
H(123) .5552(7) .1382(6) .5225(5) ?
H(122) .5673(7) .1021(6) .6991(6) ?
H(221) -.0357(6) .4480(6) .3144(6) ?
H(241) .2990(8) -.1942(7) -.0206(6) ?
H(242) .1486(8) -.1344(7) -.0497(6) ?
H(121) .3766(10) .0231(6) .8234(5) ?
H(225) -.0658(7) .4006(7) .5047(6) ?
H(231) .0472(8) -.1994(5) .0940(5) ?
H(232) .2016(8) -.2809(5) .1149(5) ?
H(224) .0686(7) .1783(7) .5589(6) ?
H(124) .3592(8) .0843(6) .5283(6) ?
H(281) .3650(7) -.2464(7) .1535(6) ?
H(282) .3834(7) -.1619(7) .2140(6) ?
H(125) .2427(8) .0087(6) .7144(10) ?
H(271) .4365(7) -.0436(8) .0818(8) ?
H(272) .4518(7) -.1455(8) .0220(8) ?
H(102) .2358(4) .2750(4) .9051(3) ?
H(12) .4645(5) .6030(5) .6437(3) ?
H(11) .6408(5) .4249(5) .6490(3) ?
H(112) .1146(5) .2773(4) .8260(3) ?
H(113) .0530(5) .2841(4) .6698(4) ?
H(15) .4139(5) .5963(4) .9081(3) ?
H(16) .6113(5) .4355(4) .9060(3) ?
H(22) .0000(6) -.1021(4) .2148(4) ?
H(212) -.2827(5) .3863(5) .3451(4) ?
H(202) -.1940(5) .3603(4) .1958(3) ?
H(115) .3874(5) .4057(4) .5669(3) ?
H(171) .8227(5) .4656(5) .8156(4) ?
H(172) .7459(5) .6053(5) .7557(4) ?
H(114) .2207(5) .3603(4) .5106(4) ?
H(214) -.1964(6) .1089(6) .5920(4) ?
H(215) -.0769(5) .0190(5) .4334(4) ?
H(26) .2785(5) .0897(5) .0052(4) ?
H(191) .2343(5) .2425(5) 1.0593(3) ?
H(192) .2264(5) .3625(5) 1.0936(3) ?
H(193) .3745(5) .2482(5) 1.0742(3) ?
H(25) .1280(5) .0532(5) -.0420(4) ?
H(222) .1245(6) .2540(6) .2485(5) ?
H(213) -.3265(6) .3312(6) .5393(4) ?
H(21) .1548(6) -.0752(5) .2654(4) ?
H(181) .8201(5) .3783(5) .7089(4) ?
H(182) .8374(5) .5098(5) .6322(4) ?
H(141) .3816(6) .7675(5) .7890(4) ?
H(142) .5283(6) .7698(5) .7959(4) ?
H(291) -.1637(6) .4573(4) .0505(4) ?
H(292) -.1289(6) .3774(4) -.0349(4) ?
H(293) -.0122(6) .4327(4) -.0373(4) ?
H(223) .1876(6) .0884(6) .4016(5) ?

loop_
_geom_angle_atom_site_label_1
_geom_angle_atom_site_label_2
_geom_angle_atom_site_label_3
_geom_angle
C(11) Rh(1) C(16) 83.0(2)
C(16) Rh(1) C(15) 38.5(2)
C(15) Rh(1) C(12) 82.5(2)
C(12) Rh(1) C(11) 38.5(2)
Rh(1) O(11) C(101) 124.1(3)
Rh(1) O(12) C(103) 124.7(3)
C(101) C(102) C(103) 126.6(4)
C(101) C(111) C(112) 127.3(4)
O(12) C(103) C(19) 114.2(4)
O(12) C(103) C(102) 126.6(4)
O(11) C(101) C(102) 126.3(4)
P(11) C(101) C(111) 115.1(4)
C(21) Rh(2) C(26) 83.4(2)
C(26) Rh(2) C(25) 38.0(2)
C(25) Rh(2) C(22) 83.3(2)
C(22) Rh(2) C(21) 38.1(2)
Rh(2) O(21) C(201) 124.6(3)
Rh(2) O(22) C(203) 123.8(3)
C(201) C(202) C(203) 125.7(4)
C(201) C(211) C(212) 128.4(5)
O(22) C(203) C(29) 114.6(4)
O(22) C(203) C(202) 127.4(4)
O(21) C(201) C(202) 125.7(4)
O(21) C(201) C(211) 114.6(4)

loop_
_geom_bond_atom_site_label_1
_geom_bond_atom_site_label_2
_geom_bond_distance
Rh(1) O(11) 2.063(3)
Rh(1) O(12) 2.037(3)
Rh(1) C(15) 2.111(4)
Rh(1) C(16) 2.120(4)
Rh(1) C(11) 2.109(4)
Rh(1) C(12) 2.135(4)
C(111) C(101) 1.477(6)
C(101) C(102) 1.405(6)
C(102) C(103) 1.385(6)
C(103) C(19) 1.518(6)
C(18) C(11) 1.513(7)
C(11) C(12) 1.400(7)
C(15) C(16) 1.396(7)
C(16) C(17) 1.531(7)
Rh(2) O(21) 2.039(3)
Rh(2) O(22) 2.048(3)
Rh(2) C(25) 2.118(5)
Rh(2) C(26) 2.114(5)
Rh(2) C(21) 2.123(5)
Rh(2) C(22) 2.110(5)
C(211) C(201) 1.475(6)
C(201) C(202) 1.401(7)
C(202) C(203) 1.395(6)
C(203) C(29) 1.511(9)
C(28) C(21) 1.511(10)
C(21) C(22) 1.381(8)
C(25) C(26) 1.377(8)
C(26) C(27) 1.510(9)
